data_1528692
loop_
_publ_author_name
'Lindberg, F.'
'Drozhzhin, O.A.'
'Warnicke, P.'
'Kaynak, F.B.'
'Istomin, S.Ya.'
'Svensson, G.'
'Svedlindh, P.'
'Wannberg, A.'
'Mellergard, A.'
'Antipov, E.V.'

_publ_section_title
;
 Synthesis and characterization of Sr0.75 Y0.25 Co(1-x) M(x)
 O(2.625+delta)
;
_journal_name_full 'Journal of Solid State Chemistry'
_journal_page_first 1434
_journal_page_last 1444
_journal_volume 179
_journal_year 2006
_chemical_formula_sum 'Co0.5 Fe0.5 O2.7 Sr0.75 Y0.25'
_chemical_name_systematic 'Sr0.75 Y0.25 Co0.5 Fe0.5 O2.7'
_space_group_IT_number 139
_symmetry_space_group_name_Hall '-I 4 2'
_symmetry_space_group_name_H-M 'I 4/m m m'
_cell_angle_alpha 90
_cell_angle_beta 90
_cell_angle_gamma 90
_cell_formula_units_Z 16
_cell_length_a 7.6819
_cell_length_b 7.6819
_cell_length_c 15.3822
_cell_volume 907.728
_citation_journal_id_ASTM JSSCBI
_cod_data_source_file Lindberg_JSSCBI_2006_956.cif
_cod_data_source_block Co0.5Fe0.5O2.7Sr0.75Y0.25
_cod_original_cell_volume 907.7281
_cod_database_code 1528692

loop_
_symmetry_equiv_pos_as_xyz
x,y,z
-y,x,z
-x,-y,z
y,-x,z
x,-y,-z
y,x,-z
-x,y,-z
-y,-x,-z
-x,-y,-z
y,-x,-z
x,y,-z
-y,x,-z
-x,y,z
-y,-x,z
x,-y,z
y,x,z
x+1/2,y+1/2,z+1/2
-y+1/2,x+1/2,z+1/2
-x+1/2,-y+1/2,z+1/2
y+1/2,-x+1/2,z+1/2
x+1/2,-y+1/2,-z+1/2
y+1/2,x+1/2,-z+1/2
-x+1/2,y+1/2,-z+1/2
-y+1/2,-x+1/2,-z+1/2
-x+1/2,-y+1/2,-z+1/2
y+1/2,-x+1/2,-z+1/2
x+1/2,y+1/2,-z+1/2
-y+1/2,x+1/2,-z+1/2
-x+1/2,y+1/2,z+1/2
-y+1/2,-x+1/2,z+1/2
x+1/2,-y+1/2,z+1/2
y+1/2,x+1/2,z+1/2

loop_
_atom_site_label
_atom_site_type_symbol
_atom_site_fract_x
_atom_site_fract_y
_atom_site_fract_z
_atom_site_occupancy
_atom_site_U_iso_or_equiv
O2 O-2 0.2858 0.2858 0.1186 1 0.0
Sr2 Sr+2 0 0.5 0.8669 1 0.0
Fe2 Fe+3 0.25 0.25 0.25 0.55 0.0
O4 O-2 0.4 0.5 0 0.249 0.0
Fe1 Fe+3 0.253 0.253 0 0.469 0.0
O3 O-2 0 0.72 0 1 0.0
Co1 Co+3 0.253 0.253 0 0.531 0.0
Co2 Co+3 0.25 0.25 0.25 0.45 0.0
Sr1 Sr+2 0 0 0.8751 1 0.0
O1 O-2 0 0.246 0.2389 1 0.0
O5 O-2 0.237 0.5 0 0.151 0.0
Y1 Y+3 0 0 0.3538 1 0.0
